data_7038254
loop_
_publ_author_name
'Real, Julio'
'Prat-Gil, Esther'
'Pag\`es-Barenys, Montserrat'
'Polo, Alfonso'
'Piniella, Joan F.'
'\'Alvarez-Larena, \'Angel'

_publ_section_title
;
 Platinum phosphinothiolato hydride complexes: synthesis, structure and
 evaluation as tin-free hydroformylation catalysts.
;
_journal_issue 9
_journal_name_full 'Dalton transactions (Cambridge, England : 2003)'
_journal_page_first 3964
_journal_page_last 3973
_journal_paper_doi 10.1039/c5dt04107d
_journal_volume 45
_journal_year 2016
_chemical_formula_sum 'C37 H30 Cl2 P2 Pt S2'
_chemical_formula_weight 866.66
_chemical_name_systematic
;
 ?
;
_space_group_IT_number 14
_symmetry_cell_setting monoclinic
_symmetry_space_group_name_Hall '-P 2yn'
_symmetry_space_group_name_H-M 'P 1 21/n 1'
_atom_sites_solution_hydrogens geom
_atom_sites_solution_primary direct
_atom_sites_solution_secondary difmap
_audit_creation_method SHELXL-97
_audit_update_record
;
2016-01-13 deposited with the CCDC.
2016-01-19 downloaded from the CCDC.
;
_cell_angle_alpha 90.00
_cell_angle_beta 91.97(5)
_cell_angle_gamma 90.00
_cell_formula_units_Z 4
_cell_length_a 15.528(10)
_cell_length_b 9.512(5)
_cell_length_c 22.462(11)
_cell_measurement_reflns_used 25
_cell_measurement_temperature 293(2)
_cell_measurement_theta_max 12.21
_cell_measurement_theta_min 9.23
_cell_volume 3316(3)
_computing_cell_refinement 'CAD4 (Enraf-Nonius)'
_computing_data_collection 'CAD4 (Enraf-Nonius)'
_computing_data_reduction 'CAD4 (Enraf-Nonius)'
_computing_molecular_graphics 'PLATON (Spek, 2009)'
_computing_publication_material 'publCIF (Westrip, 2010)'
_computing_structure_refinement 'SHELXL-97 (Sheldrick, 1997)'
_computing_structure_solution 'SHELXS-86 (Sheldrick, 1985)'
_diffrn_ambient_temperature 293(2)
_diffrn_measured_fraction_theta_full 0.999
_diffrn_measured_fraction_theta_max 0.999
_diffrn_measurement_device_type 'Enraf-Nonius CAD4'
_diffrn_measurement_method 'omega/2theta scan'
_diffrn_radiation_monochromator graphite
_diffrn_radiation_source 'fine-focus sealed tube'
_diffrn_radiation_type MoK\a
_diffrn_radiation_wavelength 0.71069
_diffrn_reflns_av_R_equivalents 0.0000
_diffrn_reflns_av_unetI/netI 0.1843
_diffrn_reflns_limit_h_max 18
_diffrn_reflns_limit_h_min -18
_diffrn_reflns_limit_k_max 11
_diffrn_reflns_limit_k_min 0
_diffrn_reflns_limit_l_max 26
_diffrn_reflns_limit_l_min 0
_diffrn_reflns_number 5839
_diffrn_reflns_theta_full 25.00
_diffrn_reflns_theta_max 25.00
_diffrn_reflns_theta_min 1.57
_diffrn_standards_decay_% 15
_diffrn_standards_interval_time 120
_diffrn_standards_number 3
_exptl_absorpt_coefficient_mu 4.643
_exptl_absorpt_correction_T_max 0.723
_exptl_absorpt_correction_T_min 0.536
_exptl_absorpt_correction_type empirical
_exptl_absorpt_process_details
;
psi-scan (North, A. C. T., Philips, D. C. & Mathews, F. S. (1968)
Acta Cryst. A24, 351-354
;
_exptl_crystal_colour yellow
_exptl_crystal_density_diffrn 1.736
_exptl_crystal_density_method 'not measured'
_exptl_crystal_description prism
_exptl_crystal_F_000 1704
_exptl_crystal_recrystallization_method 'Re-crystallisation from solvent: CH2Cl2, Et2O'
_exptl_crystal_size_max 0.29
_exptl_crystal_size_mid 0.11
_exptl_crystal_size_min 0.07
_refine_diff_density_max 5.431
_refine_diff_density_min -4.433
_refine_diff_density_rms 0.339
_refine_ls_extinction_method none
_refine_ls_goodness_of_fit_ref 1.009
_refine_ls_hydrogen_treatment noref
_refine_ls_matrix_type full
_refine_ls_number_parameters 397
_refine_ls_number_reflns 5839
_refine_ls_number_restraints 30
_refine_ls_restrained_S_all 1.007
_refine_ls_R_factor_all 0.1404
_refine_ls_R_factor_gt 0.0798
_refine_ls_shift/su_max 0.001
_refine_ls_shift/su_mean 0.000
_refine_ls_structure_factor_coef Fsqd
_refine_ls_weighting_details 'calc w=1/[\s^2^(Fo^2^)+(0.1235P)^2^] where P=(Fo^2^+2Fc^2^)/3'
_refine_ls_weighting_scheme calc
_refine_ls_wR_factor_gt 0.1932
_refine_ls_wR_factor_ref 0.2003
_reflns_number_gt 3415
_reflns_number_total 5839
_reflns_threshold_expression >2sigma(I)
_cod_data_source_file c5dt04107d2.cif
_cod_data_source_block ptps97
_cod_depositor_comments 'Adding full bibliography for 7038254--7038256.cif.'
_cod_database_code 7038254

loop_
_symmetry_equiv_pos_as_xyz
'x, y, z'
'-x+1/2, y+1/2, -z+1/2'
'-x, -y, -z'
'x-1/2, -y-1/2, z-1/2'

loop_
_atom_site_label
_atom_site_type_symbol
_atom_site_fract_x
_atom_site_fract_y
_atom_site_fract_z
_atom_site_U_iso_or_equiv
_atom_site_adp_type
_atom_site_occupancy
_atom_site_symmetry_multiplicity
_atom_site_calc_flag
_atom_site_refinement_flags
Pt Pt 0.75044(3) 0.39438(6) 0.01495(3) 0.0292(2) Uani 1 1 d .
S1 S 0.7376(3) 0.1786(5) -0.0320(2) 0.0449(11) Uani 1 1 d .
C11 C 0.7149(11) 0.2175(16) -0.1078(7) 0.043(4) Uani 1 1 d D
C12 C 0.7090(8) 0.3519(14) -0.1275(6) 0.029(4) Uani 1 1 d D
C13 C 0.6893(10) 0.3819(18) -0.1882(7) 0.046(5) Uani 1 1 d D
H13 H 0.6854 0.4744 -0.2014 0.056 Uiso 1 1 calc R
C14 C 0.6761(13) 0.273(2) -0.2273(7) 0.058(5) Uani 1 1 d D
H14 H 0.6646 0.2908 -0.2675 0.070 Uiso 1 1 calc R
C15 C 0.6803(13) 0.1334(19) -0.2058(8) 0.065(6) Uani 1 1 d D
H15 H 0.6696 0.0592 -0.2320 0.078 Uiso 1 1 calc R
C16 C 0.6997(13) 0.1059(17) -0.1477(7) 0.061(5) Uani 1 1 d D
H12 H 0.7029 0.0135 -0.1342 0.074 Uiso 1 1 calc R
P1 P 0.7286(2) 0.4956(4) -0.07549(17) 0.0292(9) Uani 1 1 d .
C31 C 0.6357(8) 0.6102(18) -0.0876(6) 0.034(3) Uani 1 1 d D
C32 C 0.5619(9) 0.591(2) -0.0535(8) 0.047(5) Uani 1 1 d D
H32 H 0.5619 0.5241 -0.0235 0.057 Uiso 1 1 calc R
C33 C 0.4896(11) 0.673(2) -0.0648(9) 0.056(5) Uani 1 1 d D
H33 H 0.4417 0.6609 -0.0416 0.067 Uiso 1 1 calc R
C34 C 0.4874(11) 0.769(2) -0.1092(8) 0.055(5) Uani 1 1 d D
H34 H 0.4376 0.8217 -0.1166 0.066 Uiso 1 1 calc R
C35 C 0.5569(12) 0.791(2) -0.1428(8) 0.059(5) Uani 1 1 d D
H35 H 0.5545 0.8580 -0.1730 0.071 Uiso 1 1 calc R
C36 C 0.6313(10) 0.7140(19) -0.1328(7) 0.046(4) Uani 1 1 d D
H36 H 0.6789 0.7304 -0.1558 0.055 Uiso 1 1 calc R
C51 C 0.8194(9) 0.5907(16) -0.1011(6) 0.038(4) Uani 1 1 d D
C52 C 0.8316(9) 0.7337(17) -0.0916(7) 0.037(4) Uani 1 1 d D
H52 H 0.7894 0.7851 -0.0729 0.045 Uiso 1 1 calc R
C53 C 0.9052(10) 0.802(2) -0.1096(8) 0.050(5) Uani 1 1 d D
H53 H 0.9113 0.8980 -0.1041 0.060 Uiso 1 1 calc R
C54 C 0.9684(12) 0.727(2) -0.1352(9) 0.062(6) Uani 1 1 d D
H54 H 1.0183 0.7728 -0.1462 0.075 Uiso 1 1 calc R
C55 C 0.9603(10) 0.587(2) -0.1450(9) 0.062(6) Uani 1 1 d D
H55 H 1.0037 0.5374 -0.1632 0.074 Uiso 1 1 calc R
C56 C 0.8868(9) 0.5188(19) -0.1277(7) 0.044(4) Uani 1 1 d D
H56 H 0.8819 0.4224 -0.1338 0.053 Uiso 1 1 calc R
S2 S 0.7797(3) 0.2620(5) 0.1003(2) 0.0450(11) Uani 1 1 d .
C21 C 0.7982(10) 0.3858(16) 0.1572(6) 0.042(4) Uani 1 1 d D
C22 C 0.7870(9) 0.5284(15) 0.1490(6) 0.031(3) Uani 1 1 d D
C23 C 0.7987(11) 0.6216(18) 0.1952(7) 0.054(5) Uani 1 1 d D
H23 H 0.7902 0.7174 0.1889 0.065 Uiso 1 1 calc R
C24 C 0.8233(14) 0.5724(19) 0.2514(7) 0.064(6) Uani 1 1 d D
H24 H 0.8299 0.6343 0.2832 0.077 Uiso 1 1 calc R
C25 C 0.8377(11) 0.4314(19) 0.2594(7) 0.057(6) Uani 1 1 d D
H25 H 0.8578 0.3991 0.2964 0.068 Uiso 1 1 calc R
C26 C 0.8232(12) 0.3365(17) 0.2139(7) 0.050(5) Uani 1 1 d D
H22 H 0.8299 0.2406 0.2207 0.060 Uiso 1 1 calc R
P2 P 0.7644(2) 0.5869(5) 0.07256(17) 0.0290(9) Uani 1 1 d .
C41 C 0.8532(8) 0.7026(14) 0.0592(6) 0.026(3) Uani 1 1 d D
C42 C 0.8580(9) 0.8447(16) 0.0743(7) 0.039(4) Uani 1 1 d D
H42 H 0.8098 0.8889 0.0893 0.046 Uiso 1 1 calc R
C43 C 0.9337(11) 0.9220(18) 0.0675(8) 0.050(5) Uani 1 1 d D
H43 H 0.9353 1.0169 0.0774 0.060 Uiso 1 1 calc R
C44 C 1.0046(11) 0.8585(17) 0.0466(8) 0.047(5) Uani 1 1 d D
H44 H 1.0548 0.9102 0.0420 0.057 Uiso 1 1 calc R
C45 C 1.0028(10) 0.719(2) 0.0322(8) 0.048(5) Uani 1 1 d D
H45 H 1.0521 0.6768 0.0181 0.058 Uiso 1 1 calc R
C46 C 0.9294(9) 0.6406(16) 0.0382(7) 0.037(4) Uani 1 1 d D
H46 H 0.9297 0.5457 0.0284 0.044 Uiso 1 1 calc R
C61 C 0.6691(9) 0.6996(16) 0.0773(6) 0.038(4) Uani 1 1 d D
C62 C 0.6578(10) 0.8190(19) 0.0427(7) 0.044(4) Uani 1 1 d D
H62 H 0.7000 0.8466 0.0167 0.053 Uiso 1 1 calc R
C63 C 0.5831(11) 0.897(2) 0.0472(8) 0.051(4) Uani 1 1 d D
H63 H 0.5772 0.9812 0.0264 0.062 Uiso 1 1 calc R
C64 C 0.5185(12) 0.8522(19) 0.0814(9) 0.061(6) Uani 1 1 d D
H64 H 0.4672 0.9026 0.0822 0.073 Uiso 1 1 calc R
C65 C 0.5284(11) 0.733(2) 0.1149(9) 0.057(5) Uani 1 1 d D
H65 H 0.4844 0.7049 0.1392 0.068 Uiso 1 1 calc R
C66 C 0.6035(9) 0.6546(18) 0.1130(8) 0.043(4) Uani 1 1 d D
H66 H 0.6096 0.5727 0.1354 0.051 Uiso 1 1 calc R
C C -0.015(2) 0.829(4) 0.2165(14) 0.146(16) Uani 1 1 d .
H0A H -0.0417 0.7930 0.1800 0.176 Uiso 1 1 calc R
H0B H -0.0182 0.7551 0.2460 0.176 Uiso 1 1 calc R
Cl1 Cl 0.0906(5) 0.8534(10) 0.2034(3) 0.113(3) Uani 1 1 d .
Cl2 Cl -0.0758(9) 0.9625(12) 0.2393(5) 0.165(5) Uani 1 1 d .

loop_
_atom_site_aniso_label
_atom_site_aniso_U_11
_atom_site_aniso_U_22
_atom_site_aniso_U_33
_atom_site_aniso_U_23
_atom_site_aniso_U_13
_atom_site_aniso_U_12
Pt 0.0213(3) 0.0350(3) 0.0308(3) 0.0031(4) -0.00684(18) -0.0012(3)
S1 0.051(3) 0.035(2) 0.048(3) 0.000(2) -0.010(2) 0.000(2)
C11 0.040(9) 0.043(11) 0.045(10) -0.002(8) -0.012(8) -0.021(8)
C12 0.011(6) 0.037(9) 0.039(9) -0.011(7) 0.005(6) -0.016(6)
C13 0.026(7) 0.074(13) 0.039(9) 0.008(11) -0.007(7) -0.007(9)
C14 0.069(13) 0.067(15) 0.037(10) -0.008(10) -0.014(9) -0.001(11)
C15 0.054(12) 0.081(17) 0.059(13) -0.039(12) -0.017(10) -0.001(11)
C16 0.080(14) 0.047(11) 0.056(12) -0.015(11) -0.014(10) -0.019(12)
P1 0.0219(18) 0.036(2) 0.030(2) 0.0021(19) -0.0076(15) -0.0024(17)
C31 0.026(7) 0.044(9) 0.030(8) -0.004(8) -0.010(6) -0.009(8)
C32 0.022(7) 0.060(12) 0.061(11) 0.015(10) -0.001(7) 0.006(8)
C33 0.040(10) 0.072(14) 0.056(12) -0.002(11) -0.002(9) 0.002(10)
C34 0.038(10) 0.050(12) 0.077(15) -0.009(11) -0.015(10) -0.002(9)
C35 0.066(13) 0.059(13) 0.051(12) 0.023(10) -0.013(10) 0.003(11)
C36 0.025(8) 0.064(13) 0.047(10) 0.008(9) -0.006(7) -0.004(8)
C51 0.032(8) 0.057(11) 0.024(7) 0.007(8) -0.005(6) -0.005(8)
C52 0.029(8) 0.046(10) 0.035(9) -0.005(8) -0.005(7) -0.016(7)
C53 0.040(10) 0.053(12) 0.055(12) 0.011(10) -0.015(8) -0.016(9)
C54 0.037(11) 0.082(16) 0.066(14) 0.019(12) -0.021(9) -0.012(11)
C55 0.025(8) 0.085(17) 0.075(14) 0.030(12) 0.002(8) -0.014(10)
C56 0.032(9) 0.055(12) 0.044(10) 0.010(9) -0.004(7) 0.011(8)
S2 0.055(3) 0.039(2) 0.040(2) 0.009(2) -0.011(2) -0.002(2)
C21 0.040(9) 0.051(11) 0.033(9) 0.020(10) -0.005(7) 0.002(9)
C22 0.033(8) 0.035(9) 0.025(8) -0.007(7) -0.007(6) -0.007(7)
C23 0.047(10) 0.080(15) 0.034(9) -0.009(10) -0.005(8) 0.021(10)
C24 0.081(15) 0.079(17) 0.031(10) -0.002(10) -0.013(10) -0.011(12)
C25 0.037(9) 0.083(16) 0.049(12) 0.019(11) -0.011(8) 0.016(10)
C26 0.054(11) 0.058(12) 0.038(10) 0.011(10) -0.009(8) 0.004(10)
P2 0.0212(17) 0.037(2) 0.0280(19) 0.0012(19) -0.0055(14) 0.0025(17)
C41 0.019(7) 0.039(9) 0.021(7) 0.008(7) -0.008(5) 0.000(6)
C42 0.030(8) 0.037(9) 0.049(10) -0.005(8) -0.001(7) -0.002(7)
C43 0.051(11) 0.047(12) 0.050(11) -0.006(9) -0.011(8) -0.012(9)
C44 0.041(10) 0.054(13) 0.046(10) -0.005(9) -0.010(8) -0.012(8)
C45 0.023(8) 0.075(14) 0.046(11) 0.005(10) -0.001(7) -0.003(8)
C46 0.034(8) 0.037(10) 0.040(9) 0.000(7) -0.004(7) 0.006(7)
C61 0.033(8) 0.044(10) 0.034(9) -0.014(8) -0.018(7) -0.003(8)
C62 0.031(8) 0.053(11) 0.048(10) 0.000(9) -0.019(7) 0.007(8)
C63 0.051(10) 0.046(10) 0.056(11) 0.009(10) -0.018(9) 0.003(10)
C64 0.045(11) 0.062(15) 0.074(15) -0.009(11) -0.026(10) 0.010(10)
C65 0.047(11) 0.063(14) 0.060(13) -0.004(11) 0.008(9) -0.006(10)
C66 0.021(8) 0.050(11) 0.059(11) -0.010(9) 0.009(7) -0.003(7)
C 0.14(3) 0.19(4) 0.10(2) 0.03(3) -0.08(2) -0.08(3)
Cl1 0.094(5) 0.161(8) 0.082(5) -0.009(5) -0.020(4) -0.024(5)
Cl2 0.229(13) 0.142(9) 0.124(8) -0.023(7) 0.024(8) 0.068(9)

loop_
_atom_type_symbol
_atom_type_description
_atom_type_scat_dispersion_real
_atom_type_scat_dispersion_imag
_atom_type_scat_source
C C 0.0033 0.0016 'International Tables Vol C Tables 4.2.6.8 and 6.1.1.4'
H H 0.0000 0.0000 'International Tables Vol C Tables 4.2.6.8 and 6.1.1.4'
Pt Pt -1.7033 8.3905 'International Tables Vol C Tables 4.2.6.8 and 6.1.1.4'
P P 0.1023 0.0942 'International Tables Vol C Tables 4.2.6.8 and 6.1.1.4'
S S 0.1246 0.1234 'International Tables Vol C Tables 4.2.6.8 and 6.1.1.4'
Cl Cl 0.1484 0.1585 'International Tables Vol C Tables 4.2.6.8 and 6.1.1.4'

loop_
_geom_angle_atom_site_label_1
_geom_angle_atom_site_label_2
_geom_angle_atom_site_label_3
_geom_angle
P2 Pt P1 100.29(15)
P2 Pt S1 171.96(16)
P1 Pt S1 87.73(16)
P2 Pt S2 87.38(17)
P1 Pt S2 171.65(16)
S1 Pt S2 84.65(16)
C11 S1 Pt 105.4(6)
C12 C11 C16 119.9(10)
C12 C11 S1 121.4(11)
C16 C11 S1 118.7(9)
C11 C12 C13 120.9(12)
C11 C12 P1 119.5(11)
C13 C12 P1 119.6(11)
C14 C13 C12 119.2(10)
C13 C14 C15 119.3(10)
C16 C15 C14 121.0(12)
C15 C16 C11 119.7(11)
C51 P1 C12 106.9(6)
C51 P1 C31 106.2(7)
C12 P1 C31 103.9(7)
C51 P1 Pt 114.1(5)
C12 P1 Pt 105.9(5)
C31 P1 Pt 118.8(4)
C32 C31 C36 117.2(15)
C32 C31 P1 119.8(11)
C36 C31 P1 122.9(10)
C33 C32 C31 120.0(16)
C34 C33 C32 121.1(17)
C35 C34 C33 120.8(19)
C34 C35 C36 120.5(17)
C35 C36 C31 120.4(15)
C52 C51 C56 116.3(16)
C52 C51 P1 123.5(11)
C56 C51 P1 120.0(12)
C53 C52 C51 121.4(16)
C54 C53 C52 119.8(18)
C53 C54 C55 121(2)
C54 C55 C56 119.3(19)
C55 C56 C51 121.9(17)
C21 S2 Pt 105.1(5)
C22 C21 C26 118.8(10)
C22 C21 S2 123.0(11)
C26 C21 S2 118.2(9)
C23 C22 C21 121.3(13)
C23 C22 P2 122.0(11)
C21 C22 P2 116.5(10)
C22 C23 C24 119.7(11)
C25 C24 C23 119.3(11)
C24 C25 C26 121.5(13)
C25 C26 C21 119.3(10)
C41 P2 C22 102.7(6)
C41 P2 C61 106.1(6)
C22 P2 C61 104.7(7)
C41 P2 Pt 117.5(4)
C22 P2 Pt 107.7(5)
C61 P2 Pt 116.6(5)
C42 C41 C46 116.5(14)
C42 C41 P2 125.9(10)
C46 C41 P2 117.1(11)
C41 C42 C43 121.3(15)
C44 C43 C42 120.0(16)
C43 C44 C45 120.3(17)
C44 C45 C46 121.0(16)
C45 C46 C41 120.8(14)
C62 C61 C66 119.8(15)
C62 C61 P2 122.4(11)
C66 C61 P2 117.6(12)
C63 C62 C61 119.4(16)
C64 C63 C62 120.8(17)
C63 C64 C65 120.2(19)
C64 C65 C66 120.7(17)
C61 C66 C65 119.0(16)
Cl2 C Cl1 121(2)

loop_
_geom_bond_atom_site_label_1
_geom_bond_atom_site_label_2
_geom_bond_distance
Pt P2 2.249(4)
Pt P1 2.263(4)
Pt S1 2.313(5)
Pt S2 2.326(4)
S1 C11 1.767(15)
C11 C12 1.354(18)
C11 C16 1.40(2)
C12 C13 1.418(18)
C12 P1 1.816(13)
C13 C14 1.37(3)
C14 C15 1.415(18)
C15 C16 1.355(18)
P1 C51 1.786(16)
P1 C31 1.821(16)
C31 C32 1.411(17)
C31 C36 1.416(18)
C32 C33 1.38(2)
C33 C34 1.36(2)
C34 C35 1.35(2)
C35 C36 1.38(2)
C51 C52 1.389(18)
C51 C56 1.401(18)
C52 C53 1.385(19)
C53 C54 1.35(2)
C54 C55 1.36(2)
C55 C56 1.38(2)
S2 C21 1.754(16)
C21 C22 1.380(18)
C21 C26 1.40(2)
C22 C23 1.373(17)
C22 P2 1.827(14)
C23 C24 1.39(2)
C24 C25 1.371(18)
C25 C26 1.377(18)
P2 C41 1.798(14)
P2 C61 1.833(16)
C41 C42 1.395(17)
C41 C46 1.416(17)
C42 C43 1.400(19)
C43 C44 1.35(2)
C44 C45 1.36(2)
C45 C46 1.374(19)
C61 C62 1.383(18)
C61 C66 1.388(17)
C62 C63 1.38(2)
C63 C64 1.35(2)
C64 C65 1.36(2)
C65 C66 1.39(2)
C Cl2 1.67(4)
C Cl1 1.69(3)
